data_2223766
loop_
_publ_author_name
'Liu, Ying'
'Zhang, Xianxi'
'Xue, Zechun'
'Lv, Chunyan'

_publ_section_title
;
 1-Phenyl-3-(2,4,6-trimethoxyphenyl)prop-2-en-1-one
;
_journal_coeditor_code HB5119
_journal_issue 11
_journal_name_full 'Acta Crystallographica Section E'
_journal_page_first o2724
_journal_paper_doi 10.1107/S1600536809040227
_journal_volume 65
_journal_year 2009
_chemical_formula_iupac 'C18 H18 O4'
_chemical_formula_moiety 'C18 H18 O4'
_chemical_formula_sum 'C18 H18 O4'
_chemical_formula_weight 298.32
_chemical_name_systematic
;
1-Phenyl-3-(2,4,6-trimethoxyphenyl)prop-2-en-1-one
;
_space_group_IT_number 14
_symmetry_cell_setting monoclinic
_symmetry_space_group_name_Hall '-P 2ybc'
_symmetry_space_group_name_H-M 'P 1 21/c 1'
_atom_sites_solution_hydrogens geom
_atom_sites_solution_primary direct
_atom_sites_solution_secondary difmap
_audit_creation_method SHELXL-97
_cell_angle_alpha 90.00
_cell_angle_beta 104.289(10)
_cell_angle_gamma 90.00
_cell_formula_units_Z 4
_cell_length_a 8.8921(10)
_cell_length_b 15.114(3)
_cell_length_c 11.618(3)
_cell_measurement_reflns_used 2581
_cell_measurement_temperature 293(2)
_cell_measurement_theta_max 24.99
_cell_measurement_theta_min 2.36
_cell_volume 1513.1(5)
_computing_cell_refinement 'SAINT (Bruker, 2005)'
_computing_data_collection 'SMART (Bruker, 2005)'
_computing_data_reduction 'SAINT (Bruker, 2005)'
_computing_molecular_graphics 'XP in SHELXTL (Sheldrick, 2008)'
_computing_publication_material 'SHELXL97 (Sheldrick, 2008)'
_computing_structure_refinement 'SHELXL97 (Sheldrick, 2008)'
_computing_structure_solution 'SHELXS97 (Sheldrick, 2008)'
_diffrn_ambient_temperature 293(2)
_diffrn_measured_fraction_theta_full 0.969
_diffrn_measured_fraction_theta_max 0.969
_diffrn_measurement_device_type 'Bruker SMART CCD'
_diffrn_measurement_method \w
_diffrn_radiation_monochromator graphite
_diffrn_radiation_source 'fine-focus sealed tube'
_diffrn_radiation_type MoK\a
_diffrn_radiation_wavelength 0.71073
_diffrn_reflns_av_R_equivalents 0.0370
_diffrn_reflns_av_sigmaI/netI 0.0318
_diffrn_reflns_limit_h_max 10
_diffrn_reflns_limit_h_min -10
_diffrn_reflns_limit_k_max 16
_diffrn_reflns_limit_k_min -17
_diffrn_reflns_limit_l_max 13
_diffrn_reflns_limit_l_min -13
_diffrn_reflns_number 7545
_diffrn_reflns_theta_full 24.99
_diffrn_reflns_theta_max 24.99
_diffrn_reflns_theta_min 2.36
_diffrn_standards_decay_% 0
_diffrn_standards_interval_count 0
_diffrn_standards_interval_time 0
_diffrn_standards_number 0
_exptl_absorpt_coefficient_mu 0.092
_exptl_absorpt_correction_T_max 0.995
_exptl_absorpt_correction_T_min 0.989
_exptl_absorpt_correction_type multi-scan
_exptl_absorpt_process_details '(SADABS; Bruker, 2005)'
_exptl_crystal_colour colourless
_exptl_crystal_density_diffrn 1.310
_exptl_crystal_density_method 'not measured'
_exptl_crystal_description block
_exptl_crystal_F_000 632
_exptl_crystal_size_max 0.12
_exptl_crystal_size_mid 0.10
_exptl_crystal_size_min 0.05
_refine_diff_density_max 0.129
_refine_diff_density_min -0.133
_refine_ls_extinction_coef 0.329(18)
_refine_ls_extinction_expression Fc^*^=kFc[1+0.001xFc^2^\l^3^/sin(2\q)]^-1/4^
_refine_ls_extinction_method 'SHELXL97 (Sheldrick, 2008)'
_refine_ls_goodness_of_fit_ref 1.005
_refine_ls_hydrogen_treatment constr
_refine_ls_matrix_type full
_refine_ls_number_parameters 203
_refine_ls_number_reflns 2581
_refine_ls_number_restraints 0
_refine_ls_restrained_S_all 1.005
_refine_ls_R_factor_all 0.0464
_refine_ls_R_factor_gt 0.0358
_refine_ls_shift/su_max 0.000
_refine_ls_shift/su_mean 0.001
_refine_ls_structure_factor_coef Fsqd
_refine_ls_weighting_details 'calc w=1/[\s^2^(Fo^2^)+(0.0725P)^2^] where P=(Fo^2^+2Fc^2^)/3'
_refine_ls_weighting_scheme calc
_refine_ls_wR_factor_gt 0.1009
_refine_ls_wR_factor_ref 0.1084
_reflns_number_gt 2037
_reflns_number_total 2581
_reflns_threshold_expression I>2\s(I)
_cod_data_source_file hb5119.cif
_cod_data_source_block I
_cod_depositor_comments
;
The following automatic conversions were performed:
'_symmetry_cell_setting' value 'Monoclinic' changed to 'monoclinic'
according to '/home/saulius/struct/CIF-dictionaries/cif_core.dic'
dictionary named 'cif_core.dic' version 2.4.1 from 2010-06-29.

Automatic conversion script
Id: cif_fix_enum 1527 2010-12-29 10:47:43Z saulius 

The following automatic conversions were performed:

'_symmetry_cell_setting' value 'Monoclinic' changed to 'monoclinic'
according to /home/saulius/struct/CIF-dictionaries/cif_core.dic
dictionary named 'cif_core.dic' version 2.4.1 from 2010-06-29.

Automatic conversion script
Id: cif_fix_values 1715 2011-07-08 13:25:40Z adriana 
;
_cod_original_sg_symbol_H-M 'P 21/c'
_cod_database_code 2223766
_cod_database_fobs_code 2223766

loop_
_symmetry_equiv_pos_as_xyz
'x, y, z'
'-x, y+1/2, -z+1/2'
'-x, -y, -z'
'x, -y-1/2, z-1/2'

loop_
_atom_site_type_symbol
_atom_site_label
_atom_site_fract_x
_atom_site_fract_y
_atom_site_fract_z
_atom_site_U_iso_or_equiv
_atom_site_adp_type
_atom_site_calc_flag
_atom_site_refinement_flags
_atom_site_occupancy
_atom_site_disorder_assembly
_atom_site_disorder_group
. . . . . . . . . . . .

loop_
_atom_type_symbol
_atom_type_description
_atom_type_scat_dispersion_real
_atom_type_scat_dispersion_imag
_atom_type_scat_source
C C 0.0033 0.0016 'International Tables Vol C Tables 4.2.6.8 and 6.1.1.4'
H H 0.0000 0.0000 'International Tables Vol C Tables 4.2.6.8 and 6.1.1.4'
N N 0.0061 0.0033 'International Tables Vol C Tables 4.2.6.8 and 6.1.1.4'
O O 0.0106 0.0060 'International Tables Vol C Tables 4.2.6.8 and 6.1.1.4'

loop_
_cod_related_entry_id
_cod_related_entry_database
_cod_related_entry_code
1 ChemSpider 24743464

loop_
_cod_entry_issue_id
_cod_entry_issue_origin
_cod_entry_issue_severity
_cod_entry_issue_description
_cod_entry_issue_author
_cod_entry_issue_date
1 original retraction
;
    This file does not describe any real compound and was retracted by
    the authors. The previously deposited coordinates can be reviewed
    in older revisions of this file or in the COD Subversion
    repository, svn://www.crystallography.net/cod/retracted/.

    The precise reasons for the retraction and other circumstances are
    extensively discussed in the Acta Cryst. E editorial:

    Acta Cryst. E 68 (2012) e14--e15

    http://journals.iucr.org/e/issues/2012/07/00/me0451/index.html
    http://journals.iucr.org/e/issues/2012/07/00/me0451/me0451.pdf
    doi:10.1107/S1600536811037603
    (http://dx.doi.org/10.1107/S1600536811037603)
;
'Andrius Merkys' 2017-02-20
